data_4069581
loop_
_publ_author_name
'Vicente, Jos\'e'
'Saura-Llamas, Isabel'
'Turp\'in, Juana'
'Bautista, Delia'
'de Arellano, Carmen Ram\'irez'
'Jones, Peter G.'

_publ_section_title
;
 Insertion of One, Two, and Three Molecules of Alkyne into the Pd&#x2212;C
 Bond of Ortho-palladated Primary and Secondary Arylalkylamines
;
_journal_issue 14
_journal_name_full Organometallics
_journal_page_first 4175
_journal_paper_doi 10.1021/om9002895
_journal_volume 28
_journal_year 2009
_chemical_formula_sum 'C42 H37 Br N O2 P Pd'
_chemical_formula_weight 805.01
_chemical_name_systematic
; 
 ? 
;
_space_group_IT_number 2
_symmetry_cell_setting triclinic
_symmetry_space_group_name_Hall '-P 1'
_symmetry_space_group_name_H-M 'P -1'
_atom_sites_solution_hydrogens geom
_atom_sites_solution_primary direct
_atom_sites_solution_secondary difmap
_audit_creation_method SHELXL-97
_cell_angle_alpha 91.814(2)
_cell_angle_beta 103.419(2)
_cell_angle_gamma 91.669(2)
_cell_formula_units_Z 2
_cell_length_a 9.9354(4)
_cell_length_b 12.0519(5)
_cell_length_c 15.1563(6)
_cell_measurement_reflns_used 6557
_cell_measurement_temperature 100(2)
_cell_measurement_theta_max 28.18
_cell_measurement_theta_min 2.24
_cell_volume 1763.15(12)
_computing_cell_refinement 'Bruker SAINT'
_computing_data_collection 'Bruker SMART'
_computing_data_reduction 'Bruker SAINT'
_computing_molecular_graphics 'Bruker SHELXTL'
_computing_publication_material 'Bruker SHELXTL'
_computing_structure_refinement 'SHELXL-97 (Sheldrick, 1997)'
_computing_structure_solution 'SHELXS-97 (Sheldrick, 1990)'
_diffrn_ambient_temperature 100(2)
_diffrn_detector_area_resol_mean 8.26
_diffrn_measured_fraction_theta_full 0.994
_diffrn_measured_fraction_theta_max 0.909
_diffrn_measurement_device_type 'Bruker SMART APEX CCD'
_diffrn_measurement_method \w-scan
_diffrn_radiation_monochromator graphite
_diffrn_radiation_source 'fine-focus sealed tube'
_diffrn_radiation_type MoK\a
_diffrn_radiation_wavelength 0.71073
_diffrn_reflns_av_R_equivalents 0.0169
_diffrn_reflns_av_sigmaI/netI 0.0214
_diffrn_reflns_limit_h_max 13
_diffrn_reflns_limit_h_min -12
_diffrn_reflns_limit_k_max 15
_diffrn_reflns_limit_k_min -15
_diffrn_reflns_limit_l_max 19
_diffrn_reflns_limit_l_min -20
_diffrn_reflns_number 20685
_diffrn_reflns_theta_full 26.00
_diffrn_reflns_theta_max 28.23
_diffrn_reflns_theta_min 2.11
_exptl_absorpt_coefficient_mu 1.742
_exptl_absorpt_correction_T_max 0.8052
_exptl_absorpt_correction_T_min 0.6699
_exptl_absorpt_correction_type multi-scan
_exptl_absorpt_process_details SADABS
_exptl_crystal_colour colourless
_exptl_crystal_density_diffrn 1.516
_exptl_crystal_density_method 'not measured'
_exptl_crystal_description prism
_exptl_crystal_F_000 816
_exptl_crystal_size_max 0.25
_exptl_crystal_size_mid 0.24
_exptl_crystal_size_min 0.13
_refine_diff_density_max 0.393
_refine_diff_density_min -0.421
_refine_diff_density_rms 0.068
_refine_ls_extinction_method none
_refine_ls_goodness_of_fit_ref 1.062
_refine_ls_hydrogen_treatment 'NH free, rigid methyls, others riding'
_refine_ls_matrix_type full
_refine_ls_number_parameters 438
_refine_ls_number_reflns 7917
_refine_ls_number_restraints 0
_refine_ls_restrained_S_all 1.062
_refine_ls_R_factor_all 0.0244
_refine_ls_R_factor_gt 0.0226
_refine_ls_shift/su_max 0.001
_refine_ls_shift/su_mean 0.000
_refine_ls_structure_factor_coef Fsqd
_refine_ls_weighting_details 'calc w=1/[\s^2^(Fo^2^)+(0.0329P)^2^+0.7289P] where P=(Fo^2^+2Fc^2^)/3'
_refine_ls_weighting_scheme calc
_refine_ls_wR_factor_gt 0.0590
_refine_ls_wR_factor_ref 0.0600
_reflns_number_gt 7397
_reflns_number_total 7917
_reflns_threshold_expression >2sigma(I)
_cod_data_source_file om9002895_si_002.cif
_cod_data_source_block ja361ins
_cod_depositor_comments
;
The following automatic conversions were performed:

'_symmetry_cell_setting' value 'Triclinic' changed to 'triclinic'
according to /home/saulius/struct/CIF-dictionaries/cif_core.dic
dictionary named 'cif_core.dic' version 2.4.2 from 2011-04-26.

Automatic conversion script
Id: cif_fix_values 1715 2011-07-08 13:25:40Z adriana 
;
_cod_database_code 4069581

loop_
_symmetry_equiv_pos_as_xyz
'x, y, z'
'-x, -y, -z'

loop_
_atom_site_label
_atom_site_type_symbol
_atom_site_fract_x
_atom_site_fract_y
_atom_site_fract_z
_atom_site_U_iso_or_equiv
_atom_site_adp_type
_atom_site_occupancy
_atom_site_symmetry_multiplicity
_atom_site_calc_flag
_atom_site_refinement_flags
Pd1 Pd 0.315430(11) 0.174307(9) 0.751133(8) 0.01240(4) Uani 1 1 d .
P1 P 0.11940(4) 0.26489(3) 0.75116(3) 0.01323(8) Uani 1 1 d .
Br1 Br 0.199292(17) -0.017640(13) 0.742855(12) 0.01963(5) Uani 1 1 d .
N1 N 0.50186(14) 0.08171(11) 0.76763(10) 0.0155(3) Uani 1 1 d .
H01 H 0.4679(19) 0.0246(15) 0.7927(12) 0.008(4) Uiso 1 1 d .
O1 O 0.67947(12) 0.45920(10) 0.76023(8) 0.0206(2) Uani 1 1 d .
O2 O 0.68169(13) 0.48150(10) 0.90817(8) 0.0227(3) Uani 1 1 d .
C1 C 0.58633(16) 0.18092(13) 0.91432(11) 0.0167(3) Uani 1 1 d .
C2 C 0.53129(16) 0.28738(13) 0.90885(11) 0.0147(3) Uani 1 1 d .
C3 C 0.48791(17) 0.33298(14) 0.98288(11) 0.0179(3) Uani 1 1 d .
H3 H 0.4510 0.4049 0.9797 0.021 Uiso 1 1 calc R
C4 C 0.49835(19) 0.27389(15) 1.06134(12) 0.0230(4) Uani 1 1 d .
H4 H 0.4665 0.3048 1.1109 0.028 Uiso 1 1 calc R
C5 C 0.55507(19) 0.17006(15) 1.06726(12) 0.0245(4) Uani 1 1 d .
H5 H 0.5639 0.1303 1.1213 0.029 Uiso 1 1 calc R
C6 C 0.59891(18) 0.12410(14) 0.99424(12) 0.0215(4) Uani 1 1 d .
H6 H 0.6380 0.0529 0.9988 0.026 Uiso 1 1 calc R
C7 C 0.62761(16) 0.12908(14) 0.83339(12) 0.0177(3) Uani 1 1 d .
H36A H 0.6742 0.1858 0.8039 0.021 Uiso 1 1 calc R
H36B H 0.6933 0.0696 0.8532 0.021 Uiso 1 1 calc R
C8 C 0.52075(16) 0.34909(13) 0.82340(11) 0.0140(3) Uani 1 1 d .
C9 C 0.63205(16) 0.43543(13) 0.82385(11) 0.0149(3) Uani 1 1 d .
C10 C 0.79818(19) 0.55967(16) 0.91899(13) 0.0255(4) Uani 1 1 d .
H10A H 0.8630 0.5320 0.8844 0.038 Uiso 1 1 calc R
H10B H 0.8452 0.5683 0.9834 0.038 Uiso 1 1 calc R
H10C H 0.7652 0.6317 0.8966 0.038 Uiso 1 1 calc R
C11 C 0.42426(16) 0.31689(13) 0.74851(11) 0.0137(3) Uani 1 1 d .
C12 C 0.53209(18) 0.03683(14) 0.68194(12) 0.0191(3) Uani 1 1 d .
H12A H 0.5798 0.0956 0.6551 0.023 Uiso 1 1 calc R
H12B H 0.4438 0.0160 0.6382 0.023 Uiso 1 1 calc R
C21 C 0.39428(16) 0.37181(14) 0.66071(11) 0.0161(3) Uani 1 1 d .
C22 C 0.38536(17) 0.48705(14) 0.65636(12) 0.0198(3) Uani 1 1 d .
H22 H 0.4030 0.5317 0.7109 0.024 Uiso 1 1 calc R
C23 C 0.3511(2) 0.53723(17) 0.57328(14) 0.0289(4) Uani 1 1 d .
H23 H 0.3460 0.6157 0.5714 0.035 Uiso 1 1 calc R
C24 C 0.3244(2) 0.4737(2) 0.49343(14) 0.0343(5) Uani 1 1 d .
H24 H 0.3019 0.5082 0.4367 0.041 Uiso 1 1 calc R
C25 C 0.3305(2) 0.35931(19) 0.49650(13) 0.0328(5) Uani 1 1 d .
H25 H 0.3114 0.3153 0.4416 0.039 Uiso 1 1 calc R
C26 C 0.36427(18) 0.30837(16) 0.57899(12) 0.0231(4) Uani 1 1 d .
H26 H 0.3671 0.2297 0.5802 0.028 Uiso 1 1 calc R
C31 C 0.11854(16) 0.41606(13) 0.74688(12) 0.0168(3) Uani 1 1 d .
C32 C 0.18468(18) 0.47968(15) 0.82386(13) 0.0227(4) Uani 1 1 d .
H32 H 0.2265 0.4439 0.8778 0.027 Uiso 1 1 calc R
C33 C 0.1901(2) 0.59473(16) 0.82258(15) 0.0304(4) Uani 1 1 d .
H33 H 0.2338 0.6371 0.8760 0.036 Uiso 1 1 calc R
C34 C 0.1326(2) 0.64807(15) 0.74434(16) 0.0321(5) Uani 1 1 d .
H34 H 0.1382 0.7268 0.7433 0.039 Uiso 1 1 calc R
C35 C 0.06596(19) 0.58521(16) 0.66665(16) 0.0308(4) Uani 1 1 d .
H35 H 0.0250 0.6214 0.6127 0.037 Uiso 1 1 calc R
C36 C 0.05933(18) 0.47004(15) 0.66790(13) 0.0226(4) Uani 1 1 d .
H36 H 0.0143 0.4278 0.6147 0.027 Uiso 1 1 calc R
C41 C -0.02288(17) 0.22189(13) 0.65538(11) 0.0163(3) Uani 1 1 d .
C42 C 0.0061(2) 0.16065(15) 0.58333(12) 0.0243(4) Uani 1 1 d .
H42 H 0.0973 0.1365 0.5871 0.029 Uiso 1 1 calc R
C43 C -0.0974(2) 0.13429(17) 0.50547(14) 0.0327(5) Uani 1 1 d .
H43 H -0.0767 0.0928 0.4563 0.039 Uiso 1 1 calc R
C44 C -0.2301(2) 0.16887(16) 0.50037(14) 0.0306(4) Uani 1 1 d .
H44 H -0.3011 0.1502 0.4477 0.037 Uiso 1 1 calc R
C45 C -0.26059(18) 0.23064(15) 0.57156(13) 0.0249(4) Uani 1 1 d .
H45 H -0.3520 0.2547 0.5674 0.030 Uiso 1 1 calc R
C46 C -0.15777(17) 0.25731(14) 0.64880(12) 0.0201(3) Uani 1 1 d .
H46 H -0.1788 0.2997 0.6974 0.024 Uiso 1 1 calc R
C51 C 0.06569(17) 0.23920(14) 0.85672(11) 0.0166(3) Uani 1 1 d .
C52 C -0.04133(17) 0.29735(15) 0.88061(12) 0.0200(3) Uani 1 1 d .
H52 H -0.0874 0.3515 0.8415 0.024 Uiso 1 1 calc R
C53 C -0.08098(18) 0.27673(16) 0.96088(12) 0.0230(4) Uani 1 1 d .
H53 H -0.1546 0.3161 0.9759 0.028 Uiso 1 1 calc R
C54 C -0.0135(2) 0.19906(16) 1.01892(13) 0.0271(4) Uani 1 1 d .
H54 H -0.0414 0.1843 1.0734 0.033 Uiso 1 1 calc R
C55 C 0.0950(2) 0.14298(17) 0.99719(14) 0.0319(4) Uani 1 1 d .
H55 H 0.1424 0.0905 1.0375 0.038 Uiso 1 1 calc R
C56 C 0.1350(2) 0.16295(15) 0.91670(12) 0.0245(4) Uani 1 1 d .
H56 H 0.2098 0.1244 0.9026 0.029 Uiso 1 1 calc R
C61 C 0.62138(17) -0.06341(14) 0.69692(11) 0.0176(3) Uani 1 1 d .
C62 C 0.76259(19) -0.05533(15) 0.70085(13) 0.0245(4) Uani 1 1 d .
H62 H 0.8042 0.0138 0.6912 0.029 Uiso 1 1 calc R
C63 C 0.84307(19) -0.14823(16) 0.71893(14) 0.0265(4) Uani 1 1 d .
H63 H 0.9396 -0.1420 0.7220 0.032 Uiso 1 1 calc R
C64 C 0.78381(18) -0.24930(15) 0.73244(12) 0.0222(4) Uani 1 1 d .
H64 H 0.8394 -0.3123 0.7451 0.027 Uiso 1 1 calc R
C65 C 0.64245(18) -0.25874(14) 0.72745(12) 0.0193(3) Uani 1 1 d .
H65 H 0.6009 -0.3284 0.7358 0.023 Uiso 1 1 calc R
C66 C 0.56189(17) -0.16584(14) 0.71016(11) 0.0175(3) Uani 1 1 d .
H66 H 0.4655 -0.1723 0.7073 0.021 Uiso 1 1 calc R

loop_
_atom_site_aniso_label
_atom_site_aniso_U_11
_atom_site_aniso_U_22
_atom_site_aniso_U_33
_atom_site_aniso_U_23
_atom_site_aniso_U_13
_atom_site_aniso_U_12
Pd1 0.01093(6) 0.00987(6) 0.01559(7) 0.00001(4) 0.00157(5) 0.00020(4)
P1 0.01138(18) 0.01189(19) 0.01541(19) -0.00010(15) 0.00115(15) 0.00039(14)
Br1 0.01648(9) 0.01273(8) 0.02788(10) 0.00064(7) 0.00193(7) -0.00256(6)
N1 0.0135(6) 0.0118(6) 0.0209(7) 0.0007(5) 0.0035(5) -0.0002(5)
O1 0.0194(6) 0.0228(6) 0.0197(6) 0.0006(5) 0.0056(5) -0.0038(5)
O2 0.0256(7) 0.0228(6) 0.0182(6) -0.0027(5) 0.0040(5) -0.0117(5)
C1 0.0127(7) 0.0143(8) 0.0209(8) 0.0010(6) -0.0001(6) -0.0013(6)
C2 0.0126(7) 0.0134(7) 0.0163(8) 0.0013(6) 0.0001(6) -0.0029(6)
C3 0.0172(8) 0.0174(8) 0.0181(8) 0.0001(6) 0.0023(6) -0.0011(6)
C4 0.0244(9) 0.0264(9) 0.0180(8) 0.0002(7) 0.0048(7) -0.0030(7)
C5 0.0273(9) 0.0248(9) 0.0196(9) 0.0089(7) 0.0016(7) -0.0059(7)
C6 0.0197(8) 0.0152(8) 0.0271(9) 0.0060(7) -0.0004(7) -0.0002(6)
C7 0.0134(7) 0.0148(8) 0.0232(8) -0.0003(6) 0.0009(6) 0.0017(6)
C8 0.0146(7) 0.0106(7) 0.0167(8) 0.0004(6) 0.0036(6) 0.0014(6)
C9 0.0135(7) 0.0106(7) 0.0195(8) 0.0018(6) 0.0012(6) 0.0024(6)
C10 0.0245(9) 0.0238(9) 0.0249(9) -0.0014(7) 0.0011(7) -0.0113(7)
C11 0.0121(7) 0.0134(7) 0.0162(8) 0.0007(6) 0.0046(6) 0.0019(6)
C12 0.0201(8) 0.0157(8) 0.0217(8) 0.0010(6) 0.0048(7) 0.0022(6)
C21 0.0114(7) 0.0196(8) 0.0171(8) 0.0037(6) 0.0029(6) -0.0002(6)
C22 0.0160(8) 0.0196(8) 0.0243(9) 0.0056(7) 0.0054(7) 0.0012(6)
C23 0.0237(9) 0.0310(10) 0.0334(11) 0.0165(8) 0.0071(8) 0.0047(8)
C24 0.0274(10) 0.0515(13) 0.0247(10) 0.0209(9) 0.0048(8) 0.0032(9)
C25 0.0294(10) 0.0497(13) 0.0181(9) 0.0018(9) 0.0033(8) -0.0024(9)
C26 0.0221(9) 0.0262(9) 0.0205(9) 0.0002(7) 0.0042(7) -0.0014(7)
C31 0.0117(7) 0.0131(7) 0.0263(9) -0.0003(6) 0.0058(6) 0.0002(6)
C32 0.0190(8) 0.0203(9) 0.0293(10) -0.0045(7) 0.0075(7) -0.0014(7)
C33 0.0224(9) 0.0211(9) 0.0498(13) -0.0125(9) 0.0153(9) -0.0038(7)
C34 0.0237(9) 0.0127(8) 0.0642(14) 0.0024(9) 0.0182(9) 0.0038(7)
C35 0.0207(9) 0.0209(9) 0.0521(13) 0.0123(9) 0.0092(9) 0.0050(7)
C36 0.0165(8) 0.0194(9) 0.0311(10) 0.0044(7) 0.0033(7) 0.0011(6)
C41 0.0162(8) 0.0133(7) 0.0168(8) 0.0034(6) -0.0019(6) -0.0020(6)
C42 0.0256(9) 0.0208(9) 0.0231(9) -0.0019(7) -0.0014(7) 0.0058(7)
C43 0.0424(12) 0.0244(10) 0.0235(10) -0.0054(8) -0.0078(8) 0.0087(8)
C44 0.0328(10) 0.0217(9) 0.0276(10) 0.0046(8) -0.0127(8) -0.0031(8)
C45 0.0174(8) 0.0236(9) 0.0296(10) 0.0112(8) -0.0036(7) -0.0030(7)
C46 0.0173(8) 0.0201(8) 0.0221(8) 0.0070(7) 0.0025(7) -0.0013(6)
C51 0.0149(7) 0.0169(8) 0.0172(8) -0.0012(6) 0.0024(6) -0.0013(6)
C52 0.0146(8) 0.0232(9) 0.0205(8) -0.0025(7) 0.0012(6) -0.0002(6)
C53 0.0159(8) 0.0298(10) 0.0231(9) -0.0063(7) 0.0055(7) -0.0036(7)
C54 0.0316(10) 0.0288(10) 0.0229(9) -0.0003(8) 0.0114(8) -0.0056(8)
C55 0.0425(12) 0.0289(10) 0.0270(10) 0.0102(8) 0.0115(9) 0.0095(9)
C56 0.0279(9) 0.0239(9) 0.0238(9) 0.0039(7) 0.0094(7) 0.0077(7)
C61 0.0188(8) 0.0157(8) 0.0189(8) -0.0014(6) 0.0058(6) 0.0025(6)
C62 0.0208(9) 0.0182(9) 0.0365(10) -0.0001(7) 0.0111(8) -0.0011(7)
C63 0.0156(8) 0.0264(9) 0.0386(11) -0.0003(8) 0.0086(8) 0.0028(7)
C64 0.0231(9) 0.0205(9) 0.0239(9) 0.0002(7) 0.0069(7) 0.0074(7)
C65 0.0227(9) 0.0159(8) 0.0200(8) -0.0001(6) 0.0064(7) 0.0003(6)
C66 0.0165(8) 0.0184(8) 0.0179(8) -0.0011(6) 0.0045(6) 0.0000(6)

loop_
_atom_type_symbol
_atom_type_description
_atom_type_scat_dispersion_real
_atom_type_scat_dispersion_imag
_atom_type_scat_source
C C 0.0033 0.0016 'International Tables Vol C Tables 4.2.6.8 and 6.1.1.4'
H H 0.0000 0.0000 'International Tables Vol C Tables 4.2.6.8 and 6.1.1.4'
N N 0.0061 0.0033 'International Tables Vol C Tables 4.2.6.8 and 6.1.1.4'
O O 0.0106 0.0060 'International Tables Vol C Tables 4.2.6.8 and 6.1.1.4'
P P 0.1023 0.0942 'International Tables Vol C Tables 4.2.6.8 and 6.1.1.4'
Br Br -0.2901 2.4595 'International Tables Vol C Tables 4.2.6.8 and 6.1.1.4'
Pd Pd -0.9988 1.0072 'International Tables Vol C Tables 4.2.6.8 and 6.1.1.4'

loop_
_geom_angle_atom_site_label_1
_geom_angle_atom_site_label_2
_geom_angle_atom_site_label_3
_geom_angle
C11 Pd1 N1 90.57(6)
C11 Pd1 P1 92.32(4)
N1 Pd1 P1 172.96(4)
C11 Pd1 Br1 172.39(4)
N1 Pd1 Br1 83.35(4)
P1 Pd1 Br1 94.242(12)
C41 P1 C31 102.21(7)
C41 P1 C51 108.68(8)
C31 P1 C51 102.65(8)
C41 P1 Pd1 112.77(6)
C31 P1 Pd1 120.31(5)
C51 P1 Pd1 109.31(5)
C12 N1 C7 112.95(13)
C12 N1 Pd1 115.30(10)
C7 N1 Pd1 117.08(10)
C9 O2 C10 116.33(13)
C6 C1 C2 119.28(16)
C6 C1 C7 120.99(15)
C2 C1 C7 119.72(15)
C3 C2 C1 119.37(15)
C3 C2 C8 121.59(14)
C1 C2 C8 119.04(14)
C4 C3 C2 120.50(16)
C5 C4 C3 120.03(17)
C4 C5 C6 119.96(16)
C5 C6 C1 120.83(16)
N1 C7 C1 109.48(13)
C11 C8 C9 123.23(14)
C11 C8 C2 119.69(14)
C9 C8 C2 116.62(13)
O1 C9 O2 122.49(15)
O1 C9 C8 126.30(15)
O2 C9 C8 111.10(14)
C8 C11 C21 126.77(15)
C8 C11 Pd1 117.86(12)
C21 C11 Pd1 115.26(11)
N1 C12 C61 112.35(14)
C22 C21 C26 118.07(16)
C22 C21 C11 121.40(15)
C26 C21 C11 120.37(15)
C23 C22 C21 120.82(18)
C24 C23 C22 120.34(19)
C23 C24 C25 119.60(18)
C24 C25 C26 120.54(19)
C25 C26 C21 120.60(18)
C32 C31 C36 118.83(16)
C32 C31 P1 118.87(13)
C36 C31 P1 122.23(13)
C33 C32 C31 120.69(18)
C34 C33 C32 120.49(19)
C33 C34 C35 119.37(17)
C36 C35 C34 120.29(19)
C35 C36 C31 120.32(18)
C42 C41 C46 119.05(16)
C42 C41 P1 118.84(13)
C46 C41 P1 121.85(13)
C41 C42 C43 120.69(17)
C44 C43 C42 119.57(19)
C43 C44 C45 120.46(17)
C46 C45 C44 120.04(17)
C45 C46 C41 120.19(17)
C56 C51 C52 118.54(16)
C56 C51 P1 119.96(13)
C52 C51 P1 121.47(13)
C53 C52 C51 120.75(16)
C54 C53 C52 120.18(17)
C53 C54 C55 119.65(17)
C54 C55 C56 120.48(18)
C55 C56 C51 120.36(17)
C62 C61 C66 119.04(15)
C62 C61 C12 121.64(16)
C66 C61 C12 119.28(15)
C61 C62 C63 120.19(17)
C64 C63 C62 120.54(17)
C63 C64 C65 119.79(16)
C64 C65 C66 119.83(16)
C65 C66 C61 120.61(16)

loop_
_geom_bond_atom_site_label_1
_geom_bond_atom_site_label_2
_geom_bond_distance
Pd1 C11 2.0098(16)
Pd1 N1 2.1591(13)
Pd1 P1 2.2603(4)
Pd1 Br1 2.5412(2)
P1 C41 1.8253(17)
P1 C31 1.8254(16)
P1 C51 1.8325(17)
N1 C12 1.488(2)
N1 C7 1.491(2)
O1 C9 1.206(2)
O2 C9 1.353(2)
O2 C10 1.447(2)
C1 C6 1.392(2)
C1 C2 1.407(2)
C1 C7 1.504(2)
C2 C3 1.395(2)
C2 C8 1.498(2)
C3 C4 1.390(2)
C4 C5 1.384(3)
C5 C6 1.386(3)
C8 C11 1.343(2)
C8 C9 1.495(2)
C11 C21 1.477(2)
C12 C61 1.511(2)
C21 C22 1.397(2)
C21 C26 1.401(2)
C22 C23 1.389(2)
C23 C24 1.379(3)
C24 C25 1.383(3)
C25 C26 1.385(3)
C31 C32 1.393(2)
C31 C36 1.395(2)
C32 C33 1.387(3)
C33 C34 1.379(3)
C34 C35 1.397(3)
C35 C36 1.389(3)
C41 C42 1.388(2)
C41 C46 1.401(2)
C42 C43 1.394(3)
C43 C44 1.381(3)
C44 C45 1.387(3)
C45 C46 1.385(2)
C51 C56 1.394(2)
C51 C52 1.400(2)
C52 C53 1.390(2)
C53 C54 1.384(3)
C54 C55 1.386(3)
C55 C56 1.394(3)
C61 C62 1.391(2)
C61 C66 1.393(2)
C62 C63 1.392(2)
C63 C64 1.379(3)
C64 C65 1.390(2)
C65 C66 1.391(2)
